data_2225177
loop_
_publ_author_name
'Jotani, Mukesh M.'
'Shah, Rina D.'
'Jasinski, Jerry P.'
'Butcher, Ray J.'

_publ_section_title 7-(4-Bromophenyl)-9-phenyl-7<i>H</i>-pyrrolo[3,2-<i>e</i>]tetrazolo[1,5-<i>c</i>]pyrimidine
_journal_coeditor_code BT5188
_journal_issue 3
_journal_name_full 'Acta Crystallographica Section E'
_journal_page_first o574
_journal_paper_doi 10.1107/S1600536810004368
_journal_volume 66
_journal_year 2010
_chemical_formula_iupac 'C18 H11 Br N6'
_chemical_formula_moiety 'C18 H11 Br N6'
_chemical_formula_sum 'C18 H11 Br N6'
_chemical_formula_weight 391.24
_chemical_name_systematic 7-(4-Bromophenyl)-9-phenyl-7<i>H</i>-pyrrolo[3,2-<i>e</i>]tetrazolo[1,5-<i>c</i>]pyrimidine
_space_group_IT_number 14
_symmetry_cell_setting monoclinic
_symmetry_space_group_name_Hall '-P 2ybc'
_symmetry_space_group_name_H-M 'P 1 21/c 1'
_atom_sites_solution_hydrogens geom
_atom_sites_solution_primary direct
_atom_sites_solution_secondary difmap
_audit_creation_method SHELXL-97
_cell_angle_alpha 90.00
_cell_angle_beta 91.004(4)
_cell_angle_gamma 90.00
_cell_formula_units_Z 4
_cell_length_a 12.0173(5)
_cell_length_b 17.4007(7)
_cell_length_c 7.4201(4)
_cell_measurement_reflns_used 4168
_cell_measurement_temperature 200(2)
_cell_measurement_theta_max 32.3858
_cell_measurement_theta_min 4.7538
_cell_volume 1551.37(12)
_computing_cell_refinement '<i>CrysAlis PRO</i> (Oxford Diffraction, 2007)'
_computing_data_collection '<i>CrysAlis PRO</i> (Oxford Diffraction, 2007)'
_computing_data_reduction '<i>CrysAlis PRO</i> (Oxford Diffraction, 2007)'
_computing_molecular_graphics '<i>SHELXTL</i> (Sheldrick, 2008)'
_computing_publication_material '<i>SHELXTL</i> (Sheldrick, 2008)'
_computing_structure_refinement '<i>SHELXL97</i> (Sheldrick, 2008)'
_computing_structure_solution '<i>SHELXS97</i> (Sheldrick, 2008)'
_diffrn_ambient_temperature 200(2)
_diffrn_detector_area_resol_mean 10.5081
_diffrn_measured_fraction_theta_full 0.989
_diffrn_measured_fraction_theta_max 0.898
_diffrn_measurement_device_type 'Oxford Diffraction Gemini'
_diffrn_measurement_method '\f and \w scans'
_diffrn_radiation_monochromator graphite
_diffrn_radiation_source 'fine-focus sealed tube'
_diffrn_radiation_type MoK\a
_diffrn_radiation_wavelength 0.71073
_diffrn_reflns_av_R_equivalents 0.0495
_diffrn_reflns_av_sigmaI/netI 0.1064
_diffrn_reflns_limit_h_max 18
_diffrn_reflns_limit_h_min -16
_diffrn_reflns_limit_k_max 26
_diffrn_reflns_limit_k_min -25
_diffrn_reflns_limit_l_max 11
_diffrn_reflns_limit_l_min -11
_diffrn_reflns_number 13458
_diffrn_reflns_theta_full 25.00
_diffrn_reflns_theta_max 32.49
_diffrn_reflns_theta_min 4.76
_diffrn_standards_decay_% <2%
_diffrn_standards_number 0
_exptl_absorpt_coefficient_mu 2.664
_exptl_absorpt_correction_T_max 1.00000
_exptl_absorpt_correction_T_min 0.49388
_exptl_absorpt_correction_type multi-scan
_exptl_absorpt_process_details '(CrysAlis RED; Oxford Diffraction, 2007)'
_exptl_crystal_colour colorless
_exptl_crystal_density_diffrn 1.675
_exptl_crystal_density_method 'not measured'
_exptl_crystal_description plate
_exptl_crystal_F_000 784
_exptl_crystal_size_max 0.47
_exptl_crystal_size_mid 0.39
_exptl_crystal_size_min 0.22
_refine_diff_density_max 0.719
_refine_diff_density_min -0.713
_refine_ls_extinction_coef 0.0033(4)
_refine_ls_extinction_expression Fc^*^=kFc[1+0.001xFc^2^\l^3^/sin(2\q)]^-1/4^
_refine_ls_extinction_method SHELXL
_refine_ls_goodness_of_fit_ref 1.138
_refine_ls_hydrogen_treatment constr
_refine_ls_matrix_type full
_refine_ls_number_parameters 227
_refine_ls_number_reflns 5032
_refine_ls_number_restraints 0
_refine_ls_restrained_S_all 1.138
_refine_ls_R_factor_all 0.1130
_refine_ls_R_factor_gt 0.0364
_refine_ls_shift/su_max 0.000
_refine_ls_shift/su_mean 0.000
_refine_ls_structure_factor_coef Fsqd
_refine_ls_weighting_details 'calc w=1/[\s^2^(Fo^2^)+(0.0295P)^2^] where P=(Fo^2^+2Fc^2^)/3'
_refine_ls_weighting_scheme calc
_refine_ls_wR_factor_gt 0.0643
_refine_ls_wR_factor_ref 0.0899
_reflns_number_gt 2606
_reflns_number_total 5032
_reflns_threshold_expression I>2\s(I)
_cod_data_source_file bt5188.cif
_cod_data_source_block I
_cod_original_sg_symbol_H-M 'P 21/c'
_cod_database_code 2225177
_cod_database_fobs_code 2225177

loop_
_symmetry_equiv_pos_as_xyz
'x, y, z'
'-x, y+1/2, -z+1/2'
'-x, -y, -z'
'x, -y-1/2, z-1/2'

loop_
_atom_site_type_symbol
_atom_site_label
_atom_site_fract_x
_atom_site_fract_y
_atom_site_fract_z
_atom_site_U_iso_or_equiv
_atom_site_adp_type
_atom_site_calc_flag
_atom_site_refinement_flags
_atom_site_occupancy
_atom_site_disorder_assembly
_atom_site_disorder_group
Br Br -0.01667(2) 0.226033(17) 0.00063(4) 0.03758(11) Uani d . 1 . .
N N1 0.35315(14) 0.45391(11) 0.1749(3) 0.0245(5) Uani d . 1 . .
N N2 0.24838(15) 0.57000(12) 0.2186(3) 0.0300(5) Uani d . 1 . .
N N3 0.35441(16) 0.67017(11) 0.3359(3) 0.0292(5) Uani d . 1 . .
N N4 0.3685(2) 0.74165(13) 0.4080(3) 0.0406(6) Uani d . 1 . .
N N5 0.4737(2) 0.74487(13) 0.4525(4) 0.0432(7) Uani d . 1 . .
N N6 0.52928(17) 0.67915(12) 0.4136(3) 0.0359(6) Uani d . 1 . .
C C1 0.34572(18) 0.52985(14) 0.2224(3) 0.0235(5) Uani d . 1 . .
C C2 0.45169(18) 0.55548(13) 0.2756(3) 0.0219(5) Uani d . 1 . .
C C3 0.52682(19) 0.49222(13) 0.2569(3) 0.0230(5) Uani d . 1 . .
C C4 0.46260(17) 0.43241(14) 0.1955(4) 0.0245(6) Uani d . 1 . .
H H4 0.4902 0.3825 0.1703 0.029 Uiso calc R 1 . .
C C5 0.2555(2) 0.63991(16) 0.2741(4) 0.0338(7) Uani d . 1 . .
H H5 0.1908 0.6713 0.2722 0.041 Uiso calc R 1 . .
C C6 0.45368(19) 0.63216(14) 0.3404(4) 0.0263(6) Uani d . 1 . .
C C7 0.64817(18) 0.48691(13) 0.2913(3) 0.0225(5) Uani d . 1 . .
C C8 0.70547(19) 0.42147(14) 0.2367(4) 0.0277(6) Uani d . 1 . .
H H8 0.6659 0.3814 0.1769 0.033 Uiso calc R 1 . .
C C9 0.8188(2) 0.41373(15) 0.2680(4) 0.0344(7) Uani d . 1 . .
H H9 0.8560 0.3687 0.2289 0.041 Uiso calc R 1 . .
C C10 0.8778(2) 0.47079(17) 0.3551(4) 0.0351(7) Uani d . 1 . .
H H10 0.9556 0.4654 0.3767 0.042 Uiso calc R 1 . .
C C11 0.82296(19) 0.53569(16) 0.4107(4) 0.0344(7) Uani d . 1 . .
H H11 0.8634 0.5752 0.4713 0.041 Uiso calc R 1 . .
C C12 0.70894(18) 0.54451(14) 0.3794(4) 0.0283(6) Uani d . 1 . .
H H12 0.6725 0.5899 0.4181 0.034 Uiso calc R 1 . .
C C13 0.26457(18) 0.40147(14) 0.1343(3) 0.0238(6) Uani d . 1 . .
C C14 0.16953(19) 0.42519(15) 0.0414(4) 0.0301(6) Uani d . 1 . .
H H14 0.1623 0.4771 0.0035 0.036 Uiso calc R 1 . .
C C15 0.08552(19) 0.37323(16) 0.0039(4) 0.0308(6) Uani d . 1 . .
H H15 0.0195 0.3894 -0.0574 0.037 Uiso calc R 1 . .
C C16 0.09811(19) 0.29777(15) 0.0561(4) 0.0282(6) Uani d . 1 . .
C C17 0.19254(19) 0.27285(15) 0.1480(4) 0.0294(6) Uani d . 1 . .
H H17 0.2005 0.2205 0.1822 0.035 Uiso calc R 1 . .
C C18 0.27530(18) 0.32577(15) 0.1893(4) 0.0293(6) Uani d . 1 . .
H H18 0.3397 0.3100 0.2556 0.035 Uiso calc R 1 . .

loop_
_atom_site_aniso_label
_atom_site_aniso_U_11
_atom_site_aniso_U_22
_atom_site_aniso_U_33
_atom_site_aniso_U_12
_atom_site_aniso_U_13
_atom_site_aniso_U_23
Br 0.03221(15) 0.04452(19) 0.03605(18) -0.01798(12) 0.00207(11) -0.00499(15)
N1 0.0192(9) 0.0240(11) 0.0302(13) -0.0015(8) -0.0006(9) -0.0010(10)
N2 0.0265(11) 0.0277(12) 0.0361(15) 0.0033(9) 0.0021(10) -0.0018(11)
N3 0.0332(11) 0.0193(11) 0.0354(14) 0.0034(9) 0.0050(10) -0.0002(10)
N4 0.0478(14) 0.0232(13) 0.0509(17) 0.0014(10) 0.0049(12) -0.0054(12)
N5 0.0527(15) 0.0195(12) 0.057(2) -0.0027(10) 0.0016(13) -0.0071(12)
N6 0.0398(12) 0.0205(12) 0.0473(16) -0.0030(9) -0.0007(11) -0.0038(11)
C1 0.0236(11) 0.0220(12) 0.0250(15) -0.0031(10) 0.0021(10) -0.0002(11)
C2 0.0249(12) 0.0186(12) 0.0222(15) -0.0019(9) 0.0009(10) 0.0026(11)
C3 0.0279(13) 0.0211(13) 0.0199(13) -0.0029(9) -0.0028(10) 0.0028(11)
C4 0.0215(11) 0.0226(13) 0.0295(16) 0.0015(9) 0.0001(10) -0.0001(12)
C5 0.0281(13) 0.0334(16) 0.0399(18) 0.0067(11) 0.0029(12) -0.0003(14)
C6 0.0299(13) 0.0198(13) 0.0294(16) -0.0005(10) 0.0044(11) 0.0061(12)
C7 0.0206(12) 0.0232(13) 0.0237(14) -0.0020(9) -0.0001(10) 0.0048(11)
C8 0.0274(12) 0.0210(13) 0.0343(17) -0.0041(10) -0.0050(11) 0.0037(12)
C9 0.0342(14) 0.0269(15) 0.0418(19) 0.0075(11) -0.0035(13) 0.0054(13)
C10 0.0237(13) 0.0426(16) 0.0388(19) 0.0004(12) -0.0085(12) 0.0022(14)
C11 0.0291(13) 0.0352(15) 0.0387(19) -0.0065(12) -0.0077(12) -0.0027(14)
C12 0.0261(12) 0.0242(14) 0.0346(17) -0.0022(10) -0.0022(11) -0.0011(12)
C13 0.0243(12) 0.0256(13) 0.0216(15) -0.0063(10) 0.0034(10) -0.0033(11)
C14 0.0275(12) 0.0294(14) 0.0334(17) -0.0039(10) 0.0003(12) 0.0052(13)
C15 0.0251(13) 0.0369(16) 0.0304(16) -0.0043(11) -0.0025(11) 0.0022(13)
C16 0.0255(12) 0.0331(15) 0.0263(16) -0.0093(10) 0.0075(11) -0.0060(12)
C17 0.0291(13) 0.0252(13) 0.0341(16) -0.0027(11) 0.0036(11) 0.0019(13)
C18 0.0213(12) 0.0313(15) 0.0352(17) -0.0008(10) -0.0010(11) 0.0036(13)

loop_
_atom_type_symbol
_atom_type_description
_atom_type_scat_dispersion_real
_atom_type_scat_dispersion_imag
_atom_type_scat_source
C C 0.0033 0.0016 'International Tables Vol C Tables 4.2.6.8 and 6.1.1.4'
H H 0.0000 0.0000 'International Tables Vol C Tables 4.2.6.8 and 6.1.1.4'
N N 0.0061 0.0033 'International Tables Vol C Tables 4.2.6.8 and 6.1.1.4'
Br Br -0.2901 2.4595 'International Tables Vol C Tables 4.2.6.8 and 6.1.1.4'

loop_
_geom_angle_atom_site_label_1
_geom_angle_atom_site_label_2
_geom_angle_atom_site_label_3
_geom_angle_site_symmetry_1
_geom_angle_site_symmetry_3
_geom_angle
_geom_angle_publ_flag
C1 N1 C4 . . 107.48(18) ?
C1 N1 C13 . . 128.14(18) ?
C4 N1 C13 . . 123.9(2) ?
C5 N2 C1 . . 115.2(2) ?
N4 N3 C6 . . 109.3(2) ?
N4 N3 C5 . . 125.7(2) ?
C6 N3 C5 . . 125.1(2) ?
N5 N4 N3 . . 104.6(2) ?
N4 N5 N6 . . 112.9(2) ?
C6 N6 N5 . . 105.6(2) ?
N2 C1 N1 . . 123.28(19) ?
N2 C1 C2 . . 128.2(2) ?
N1 C1 C2 . . 108.47(19) ?
C1 C2 C6 . . 113.9(2) ?
C1 C2 C3 . . 107.4(2) ?
C6 C2 C3 . . 138.5(2) ?
C4 C3 C2 . . 105.3(2) ?
C4 C3 C7 . . 123.9(2) ?
C2 C3 C7 . . 130.7(2) ?
C3 C4 N1 . . 111.3(2) ?
C3 C4 H4 . . 124.3 ?
N1 C4 H4 . . 124.3 ?
N2 C5 N3 . . 121.5(2) ?
N2 C5 H5 . . 119.2 ?
N3 C5 H5 . . 119.2 ?
N6 C6 N3 . . 107.6(2) ?
N6 C6 C2 . . 136.3(2) ?
N3 C6 C2 . . 116.0(2) ?
C8 C7 C12 . . 117.7(2) ?
C8 C7 C3 . . 119.4(2) ?
C12 C7 C3 . . 122.8(2) ?
C9 C8 C7 . . 121.4(2) ?
C9 C8 H8 . . 119.3 ?
C7 C8 H8 . . 119.3 ?
C10 C9 C8 . . 120.4(2) ?
C10 C9 H9 . . 119.8 ?
C8 C9 H9 . . 119.8 ?
C11 C10 C9 . . 119.2(2) ?
C11 C10 H10 . . 120.4 ?
C9 C10 H10 . . 120.4 ?
C10 C11 C12 . . 121.0(2) ?
C10 C11 H11 . . 119.5 ?
C12 C11 H11 . . 119.5 ?
C11 C12 C7 . . 120.2(2) ?
C11 C12 H12 . . 119.9 ?
C7 C12 H12 . . 119.9 ?
C18 C13 C14 . . 120.1(2) ?
C18 C13 N1 . . 118.7(2) ?
C14 C13 N1 . . 121.2(2) ?
C15 C14 C13 . . 119.9(2) ?
C15 C14 H14 . . 120.1 ?
C13 C14 H14 . . 120.1 ?
C14 C15 C16 . . 119.5(2) ?
C14 C15 H15 . . 120.3 ?
C16 C15 H15 . . 120.3 ?
C15 C16 C17 . . 121.5(2) ?
C15 C16 Br . . 119.33(19) ?
C17 C16 Br . . 119.1(2) ?
C16 C17 C18 . . 118.7(2) ?
C16 C17 H17 . . 120.7 ?
C18 C17 H17 . . 120.7 ?
C17 C18 C13 . . 120.3(2) ?
C17 C18 H18 . . 119.9 ?
C13 C18 H18 . . 119.9 ?

loop_
_geom_bond_atom_site_label_1
_geom_bond_atom_site_label_2
_geom_bond_site_symmetry_2
_geom_bond_distance
_geom_bond_publ_flag
Br C16 . 1.900(2) ?
N1 C1 . 1.371(3) ?
N1 C4 . 1.373(3) ?
N1 C13 . 1.430(3) ?
N2 C5 . 1.287(3) ?
N2 C1 . 1.362(3) ?
N3 N4 . 1.363(3) ?
N3 C6 . 1.364(3) ?
N3 C5 . 1.371(3) ?
N4 N5 . 1.301(3) ?
N5 N6 . 1.358(3) ?
N6 C6 . 1.331(3) ?
C1 C2 . 1.400(3) ?
C2 C6 . 1.418(3) ?
C2 C3 . 1.432(3) ?
C3 C4 . 1.369(3) ?
C3 C7 . 1.479(3) ?
C4 H4 . 0.9500 ?
C5 H5 . 0.9500 ?
C7 C8 . 1.394(3) ?
C7 C12 . 1.396(3) ?
C8 C9 . 1.383(3) ?
C8 H8 . 0.9500 ?
C9 C10 . 1.375(4) ?
C9 H9 . 0.9500 ?
C10 C11 . 1.374(4) ?
C10 H10 . 0.9500 ?
C11 C12 . 1.394(3) ?
C11 H11 . 0.9500 ?
C12 H12 . 0.9500 ?
C13 C18 . 1.384(3) ?
C13 C14 . 1.387(3) ?
C14 C15 . 1.380(3) ?
C14 H14 . 0.9500 ?
C15 C16 . 1.377(4) ?
C15 H15 . 0.9500 ?
C16 C17 . 1.383(3) ?
C17 C18 . 1.386(3) ?
C17 H17 . 0.9500 ?
C18 H18 . 0.9500 ?

loop_
_geom_hbond_atom_site_label_D
_geom_hbond_atom_site_label_H
_geom_hbond_atom_site_label_A
_geom_hbond_site_symmetry_A
_geom_hbond_distance_DH
_geom_hbond_distance_HA
_geom_hbond_distance_DA
_geom_hbond_angle_DHA
C8 H8 N4 2_645 0.95 2.54 3.421(3) 153.6
C4 H4 N5 2_645 0.95 2.60 3.532(3) 166.4
C5 H5 Br 2 0.95 2.87 3.667(3) 141.9

loop_
_geom_torsion_atom_site_label_1
_geom_torsion_atom_site_label_2
_geom_torsion_atom_site_label_3
_geom_torsion_atom_site_label_4
_geom_torsion_site_symmetry_1
_geom_torsion_site_symmetry_2
_geom_torsion_site_symmetry_3
_geom_torsion_site_symmetry_4
_geom_torsion
_geom_torsion_publ_flag
C6 N3 N4 N5 . . . . 0.2(3) ?
C5 N3 N4 N5 . . . . 178.1(3) ?
N3 N4 N5 N6 . . . . -0.1(3) ?
N4 N5 N6 C6 . . . . -0.1(3) ?
C5 N2 C1 N1 . . . . 177.5(2) ?
C5 N2 C1 C2 . . . . -1.3(4) ?
C4 N1 C1 N2 . . . . -179.8(2) ?
C13 N1 C1 N2 . . . . -7.7(4) ?
C4 N1 C1 C2 . . . . -0.8(3) ?
C13 N1 C1 C2 . . . . 171.3(2) ?
N2 C1 C2 C6 . . . . 3.1(4) ?
N1 C1 C2 C6 . . . . -175.8(2) ?
N2 C1 C2 C3 . . . . 179.7(2) ?
N1 C1 C2 C3 . . . . 0.8(3) ?
C1 C2 C3 C4 . . . . -0.5(3) ?
C6 C2 C3 C4 . . . . 174.9(3) ?
C1 C2 C3 C7 . . . . 179.1(2) ?
C6 C2 C3 C7 . . . . -5.6(5) ?
C2 C3 C4 N1 . . . . 0.0(3) ?
C7 C3 C4 N1 . . . . -179.6(2) ?
C1 N1 C4 C3 . . . . 0.5(3) ?
C13 N1 C4 C3 . . . . -172.0(2) ?
C1 N2 C5 N3 . . . . -1.4(4) ?
N4 N3 C5 N2 . . . . -175.5(3) ?
C6 N3 C5 N2 . . . . 2.1(4) ?
N5 N6 C6 N3 . . . . 0.2(3) ?
N5 N6 C6 C2 . . . . -177.2(3) ?
N4 N3 C6 N6 . . . . -0.3(3) ?
C5 N3 C6 N6 . . . . -178.2(2) ?
N4 N3 C6 C2 . . . . 177.8(2) ?
C5 N3 C6 C2 . . . . -0.1(4) ?
C1 C2 C6 N6 . . . . 175.2(3) ?
C3 C2 C6 N6 . . . . 0.1(6) ?
C1 C2 C6 N3 . . . . -2.1(3) ?
C3 C2 C6 N3 . . . . -177.2(3) ?
C4 C3 C7 C8 . . . . 9.1(4) ?
C2 C3 C7 C8 . . . . -170.4(3) ?
C4 C3 C7 C12 . . . . -169.9(3) ?
C2 C3 C7 C12 . . . . 10.6(4) ?
C12 C7 C8 C9 . . . . -0.2(4) ?
C3 C7 C8 C9 . . . . -179.3(2) ?
C7 C8 C9 C10 . . . . 0.3(4) ?
C8 C9 C10 C11 . . . . -0.1(4) ?
C9 C10 C11 C12 . . . . -0.2(4) ?
C10 C11 C12 C7 . . . . 0.3(4) ?
C8 C7 C12 C11 . . . . -0.1(4) ?
C3 C7 C12 C11 . . . . 178.9(2) ?
C1 N1 C13 C18 . . . . -143.0(3) ?
C4 N1 C13 C18 . . . . 27.9(4) ?
C1 N1 C13 C14 . . . . 37.2(4) ?
C4 N1 C13 C14 . . . . -151.9(2) ?
C18 C13 C14 C15 . . . . 0.1(4) ?
N1 C13 C14 C15 . . . . 179.9(2) ?
C13 C14 C15 C16 . . . . -1.4(4) ?
C14 C15 C16 C17 . . . . 1.0(4) ?
C14 C15 C16 Br . . . . -178.9(2) ?
C15 C16 C17 C18 . . . . 0.7(4) ?
Br C16 C17 C18 . . . . -179.4(2) ?
C16 C17 C18 C13 . . . . -2.0(4) ?
C14 C13 C18 C17 . . . . 1.6(4) ?
N1 C13 C18 C17 . . . . -178.2(2) ?

loop_
_cod_related_entry_id
_cod_related_entry_database
_cod_related_entry_code
1 ChemSpider 9969451
